data_4107351
loop_
_publ_author_name
'Gregory M. Cockrell'
'Gang Zhang'
'Donald G. VanDerveer'
'Randolph P. Thummel'
'Robert D. Hancock'

_publ_section_title
;
 Enhanced Metal Ion Selectivity of 2,9-Di-(pyrid-2-yl)-1,10-phenanthroline
 and Its Use as a Fluorescent Sensor for Cadmium(II)
;
_journal_name_full 'Journal of the American Chemical Society'
_journal_page_first 1420
_journal_page_last 1430
_journal_paper_doi 10.1021/ja077141m
_journal_volume 130
_journal_year 2008
_chemical_formula_sum 'C22 H14.5 Cl2 N4 O9 Pb'
_chemical_formula_weight 756.97
_chemical_name_systematic
; 
 ? 
;
_space_group_IT_number 14
_symmetry_cell_setting monoclinic
_symmetry_space_group_name_Hall '-P 2ybc'
_symmetry_space_group_name_H-M 'P 1 21/c 1'
_atom_sites_solution_hydrogens geom
_atom_sites_solution_primary direct
_atom_sites_solution_secondary difmap
_audit_creation_method SHELXL-97
_cell_angle_alpha 90.00
_cell_angle_beta 104.72(3)
_cell_angle_gamma 90.00
_cell_formula_units_Z 8
_cell_length_a 15.715(3)
_cell_length_b 11.425(2)
_cell_length_c 27.309(6)
_cell_measurement_temperature 158(2)
_cell_volume 4742.2(17)
_computing_structure_refinement 'SHELXL-97 (Sheldrick, 1997)'
_computing_structure_solution 'SHELXS-97 (Sheldrick, 1990)'
_diffrn_ambient_temperature 158(2)
_diffrn_measured_fraction_theta_full 0.993
_diffrn_measured_fraction_theta_max 0.993
_diffrn_radiation_monochromator graphite
_diffrn_radiation_source 'fine-focus sealed tube'
_diffrn_radiation_type MoK\a
_diffrn_radiation_wavelength 0.71073
_diffrn_reflns_av_R_equivalents 0.0548
_diffrn_reflns_av_sigmaI/netI 0.0378
_diffrn_reflns_limit_h_max 18
_diffrn_reflns_limit_h_min -17
_diffrn_reflns_limit_k_max 12
_diffrn_reflns_limit_k_min -13
_diffrn_reflns_limit_l_max 32
_diffrn_reflns_limit_l_min -28
_diffrn_reflns_number 30239
_diffrn_reflns_theta_full 25.05
_diffrn_reflns_theta_max 25.05
_diffrn_reflns_theta_min 2.90
_exptl_absorpt_coefficient_mu 7.404
_exptl_absorpt_correction_T_max 0.4703
_exptl_absorpt_correction_T_min 0.2695
_exptl_crystal_density_diffrn 2.121
_exptl_crystal_F_000 2900
_exptl_crystal_size_max 0.24
_exptl_crystal_size_mid 0.17
_exptl_crystal_size_min 0.12
_refine_diff_density_max 2.805
_refine_diff_density_min -1.100
_refine_diff_density_rms 0.164
_refine_ls_extinction_method none
_refine_ls_goodness_of_fit_ref 1.208
_refine_ls_hydrogen_treatment mixed
_refine_ls_matrix_type full
_refine_ls_number_parameters 686
_refine_ls_number_reflns 8350
_refine_ls_number_restraints 0
_refine_ls_restrained_S_all 1.208
_refine_ls_R_factor_all 0.0597
_refine_ls_R_factor_gt 0.0515
_refine_ls_shift/su_max 0.002
_refine_ls_shift/su_mean 0.000
_refine_ls_structure_factor_coef Fsqd
_refine_ls_weighting_details 'calc w=1/[\s^2^(Fo^2^)+(0.0137P)^2^+65.7885P] where P=(Fo^2^+2Fc^2^)/3'
_refine_ls_weighting_scheme calc
_refine_ls_wR_factor_gt 0.0985
_refine_ls_wR_factor_ref 0.1016
_reflns_number_gt 7610
_reflns_number_total 8350
_reflns_threshold_expression >2sigma(I)
_cod_data_source_file ja077141m-file003.cif
_cod_data_source_block dpppb
_cod_original_cell_volume 4742.0(16)
_cod_original_formula_sum 'C22 H14.50 Cl2 N4 O9 Pb'
_cod_database_code 4107351

loop_
_symmetry_equiv_pos_as_xyz
'x, y, z'
'-x, y+1/2, -z+1/2'
'-x, -y, -z'
'x, -y-1/2, z-1/2'

loop_
_atom_site_label
_atom_site_type_symbol
_atom_site_fract_x
_atom_site_fract_y
_atom_site_fract_z
_atom_site_U_iso_or_equiv
_atom_site_adp_type
_atom_site_occupancy
_atom_site_symmetry_multiplicity
_atom_site_calc_flag
_atom_site_refinement_flags
Pb1 Pb 0.99003(2) 0.65042(3) 0.157232(12) 0.02350(10) Uani 1 1 d .
Pb2 Pb 1.48237(2) 0.92471(3) 0.109172(13) 0.02439(10) Uani 1 1 d .
Cl4 Cl 0.97696(14) 0.38209(18) 0.22577(8) 0.0255(4) Uani 1 1 d .
Cl2 Cl 0.87418(15) 0.6649(2) -0.04232(9) 0.0348(5) Uani 1 1 d .
Cl3 Cl 1.39497(15) 1.1946(2) 0.19649(9) 0.0341(5) Uani 1 1 d .
Cl1 Cl 1.48014(14) 0.8011(2) -0.01322(8) 0.0315(5) Uani 1 1 d .
O1 O 1.0252(4) 0.5944(6) 0.0807(2) 0.0380(17) Uani 1 1 d .
O2 O 1.4718(5) 0.9083(6) 0.1979(2) 0.0387(17) Uani 1 1 d .
H2A H 1.4833 0.8363 0.2123 0.03(3) Uiso 1 1 d .
O15 O 1.0072(5) 0.3961(5) 0.1806(3) 0.0348(16) Uani 1 1 d .
O7 O 0.8818(5) 0.5645(7) -0.0091(3) 0.0467(19) Uani 1 1 d .
O3 O 1.5389(5) 0.8334(8) 0.0343(3) 0.054(2) Uani 1 1 d .
O8 O 0.8902(6) 0.6273(7) -0.0894(3) 0.054(2) Uani 1 1 d .
O16 O 0.9898(5) 0.4888(6) 0.2539(3) 0.0418(17) Uani 1 1 d .
O17 O 0.8858(5) 0.3514(7) 0.2127(3) 0.051(2) Uani 1 1 d .
O18 O 1.0273(5) 0.2898(6) 0.2565(3) 0.048(2) Uani 1 1 d .
N1 N 0.8392(5) 0.5765(6) 0.0966(3) 0.0237(16) Uani 1 1 d .
N2 N 0.8936(5) 0.8005(6) 0.1018(3) 0.0234(16) Uani 1 1 d .
N3 N 1.0656(5) 0.8383(7) 0.1495(3) 0.0279(17) Uani 1 1 d .
N4 N 1.1623(5) 0.6447(7) 0.1783(3) 0.0325(18) Uani 1 1 d .
O11 O 1.4180(6) 1.1534(7) 0.1517(3) 0.058(2) Uani 1 1 d .
O9 O 0.7878(5) 0.7131(8) -0.0513(3) 0.058(2) Uani 1 1 d .
N5 N 1.6416(5) 1.0034(7) 0.1533(3) 0.0321(18) Uani 1 1 d .
N6 N 1.6007(5) 0.7751(6) 0.1496(3) 0.0232(16) Uani 1 1 d .
N7 N 1.4261(5) 0.7165(7) 0.1068(3) 0.0316(18) Uani 1 1 d .
N8 N 1.3090(5) 0.8957(8) 0.0838(3) 0.036(2) Uani 1 1 d .
O4 O 1.3948(5) 0.8375(10) -0.0133(4) 0.078(3) Uani 1 1 d .
O10 O 0.9360(6) 0.7512(8) -0.0188(3) 0.064(2) Uani 1 1 d .
O6 O 1.5122(6) 0.8470(9) -0.0528(3) 0.071(3) Uani 1 1 d .
C1 C 0.8161(6) 0.4640(8) 0.0927(4) 0.031(2) Uani 1 1 d .
H1 H 0.8585 0.4073 0.1097 0.037 Uiso 1 1 calc R
C2 C 0.7337(6) 0.4235(9) 0.0652(4) 0.036(2) Uani 1 1 d .
H2 H 0.7196 0.3416 0.0631 0.043 Uiso 1 1 calc R
C3 C 0.6734(6) 0.5072(9) 0.0410(4) 0.033(2) Uani 1 1 d .
H3 H 0.6157 0.4838 0.0221 0.040 Uiso 1 1 calc R
C4 C 0.6964(6) 0.6231(9) 0.0443(4) 0.035(2) Uani 1 1 d .
H4 H 0.6552 0.6811 0.0274 0.042 Uiso 1 1 calc R
C5 C 0.7804(6) 0.6569(8) 0.0725(3) 0.0263(19) Uani 1 1 d .
C6 C 0.8107(6) 0.7814(8) 0.0771(3) 0.027(2) Uani 1 1 d .
C7 C 0.7522(6) 0.8725(9) 0.0558(4) 0.033(2) Uani 1 1 d .
H7 H 0.6923 0.8562 0.0381 0.040 Uiso 1 1 calc R
C8 C 0.7836(7) 0.9850(8) 0.0610(4) 0.034(2) Uani 1 1 d .
H8 H 0.7447 1.0482 0.0469 0.041 Uiso 1 1 calc R
C9 C 0.8699(7) 1.0095(8) 0.0860(4) 0.032(2) Uani 1 1 d .
C10 C 0.9070(7) 1.1256(9) 0.0935(4) 0.037(2) Uani 1 1 d .
H10 H 0.8707 1.1918 0.0804 0.044 Uiso 1 1 calc R
C11 C 0.9915(8) 1.1427(9) 0.1187(4) 0.041(3) Uani 1 1 d .
H11 H 1.0141 1.2211 0.1236 0.049 Uiso 1 1 calc R
C12 C 1.0481(6) 1.0475(8) 0.1382(3) 0.030(2) Uani 1 1 d .
C13 C 1.0160(6) 0.9334(8) 0.1328(3) 0.027(2) Uani 1 1 d .
C14 C 0.9246(6) 0.9125(8) 0.1067(3) 0.0237(19) Uani 1 1 d .
C15 C 1.1352(7) 1.0631(10) 0.1641(4) 0.042(3) Uani 1 1 d .
H15 H 1.1589 1.1408 0.1700 0.051 Uiso 1 1 calc R
C16 C 1.1883(7) 0.9682(10) 0.1816(4) 0.041(3) Uani 1 1 d .
H16 H 1.2491 0.9784 0.1991 0.049 Uiso 1 1 calc R
C17 C 1.1504(6) 0.8550(9) 0.1729(4) 0.034(2) Uani 1 1 d .
C18 C 1.2048(6) 0.7465(9) 0.1876(3) 0.032(2) Uani 1 1 d .
C19 C 1.2965(7) 0.7495(11) 0.2073(4) 0.042(3) Uani 1 1 d .
H19 H 1.3268 0.8230 0.2141 0.051 Uiso 1 1 calc R
C20 C 1.3421(7) 0.6468(13) 0.2167(4) 0.052(3) Uani 1 1 d .
H20 H 1.4047 0.6478 0.2306 0.062 Uiso 1 1 calc R
C21 C 1.2985(7) 0.5422(12) 0.2062(4) 0.047(3) Uani 1 1 d .
H21 H 1.3298 0.4692 0.2114 0.057 Uiso 1 1 calc R
C22 C 1.2069(7) 0.5452(10) 0.1876(4) 0.039(2) Uani 1 1 d .
H22 H 1.1752 0.4726 0.1813 0.047 Uiso 1 1 calc R
O12 O 1.4486(7) 1.2926(9) 0.2163(3) 0.074(3) Uani 1 1 d .
O13 O 1.4084(7) 1.1031(8) 0.2335(3) 0.071(3) Uani 1 1 d .
O5 O 1.4810(7) 0.6782(8) -0.0163(4) 0.081(3) Uani 1 1 d .
C23 C 1.6604(7) 1.1166(9) 0.1519(4) 0.042(3) Uani 1 1 d .
H23 H 1.6134 1.1693 0.1368 0.050 Uiso 1 1 calc R
C24 C 1.7446(6) 1.1636(8) 0.1711(4) 0.033(2) Uani 1 1 d .
H24 H 1.7558 1.2461 0.1700 0.039 Uiso 1 1 calc R
C25 C 1.8106(6) 1.0851(8) 0.1916(3) 0.029(2) Uani 1 1 d .
H25 H 1.8696 1.1129 0.2048 0.034 Uiso 1 1 calc R
C26 C 1.7934(6) 0.9691(8) 0.1933(3) 0.028(2) Uani 1 1 d .
H26 H 1.8396 0.9151 0.2080 0.034 Uiso 1 1 calc R
C27 C 1.7074(5) 0.9291(8) 0.1734(3) 0.0236(19) Uani 1 1 d .
C28 C 1.6841(6) 0.8035(8) 0.1719(3) 0.026(2) Uani 1 1 d .
C29 C 1.7468(6) 0.7168(8) 0.1922(4) 0.031(2) Uani 1 1 d .
H29 H 1.8061 0.7389 0.2087 0.037 Uiso 1 1 calc R
C30 C 1.7238(7) 0.6025(9) 0.1885(4) 0.035(2) Uani 1 1 d .
H30 H 1.7667 0.5435 0.2023 0.042 Uiso 1 1 calc R
C31 C 1.6368(7) 0.5701(8) 0.1642(3) 0.030(2) Uani 1 1 d .
C32 C 1.6095(8) 0.4479(9) 0.1587(4) 0.042(3) Uani 1 1 d .
H32 H 1.6512 0.3869 0.1715 0.051 Uiso 1 1 calc R
C33 C 1.5268(8) 0.4214(9) 0.1359(4) 0.046(3) Uani 1 1 d .
H33 H 1.5097 0.3406 0.1320 0.055 Uiso 1 1 calc R
C34 C 1.4623(7) 0.5102(9) 0.1170(4) 0.040(3) Uani 1 1 d .
C35 C 1.4855(6) 0.6313(8) 0.1215(3) 0.030(2) Uani 1 1 d .
C36 C 1.5774(6) 0.6593(8) 0.1457(3) 0.027(2) Uani 1 1 d .
C37 C 1.3734(8) 0.4827(9) 0.0940(4) 0.045(3) Uani 1 1 d .
H37 H 1.3546 0.4027 0.0889 0.054 Uiso 1 1 calc R
C38 C 1.3154(7) 0.5712(10) 0.0792(4) 0.040(3) Uani 1 1 d .
H38 H 1.2550 0.5526 0.0635 0.048 Uiso 1 1 calc R
C39 C 1.3404(7) 0.6897(9) 0.0862(4) 0.034(2) Uani 1 1 d .
C40 C 1.2779(6) 0.7868(9) 0.0723(3) 0.031(2) Uani 1 1 d .
C41 C 1.1884(7) 0.7675(11) 0.0496(4) 0.043(3) Uani 1 1 d .
H41 H 1.1658 0.6895 0.0427 0.051 Uiso 1 1 calc R
C42 C 1.1335(7) 0.8631(12) 0.0375(4) 0.047(3) Uani 1 1 d .
H42 H 1.0723 0.8520 0.0213 0.057 Uiso 1 1 calc R
C43 C 1.1662(7) 0.9740(11) 0.0486(4) 0.043(3) Uani 1 1 d .
H43 H 1.1285 1.0412 0.0405 0.051 Uiso 1 1 calc R
C44 C 1.2552(6) 0.9867(10) 0.0719(4) 0.037(2) Uani 1 1 d .
H44 H 1.2787 1.0640 0.0796 0.044 Uiso 1 1 calc R
O14 O 1.3063(6) 1.2315(10) 0.1845(5) 0.090(3) Uani 1 1 d .

loop_
_atom_site_aniso_label
_atom_site_aniso_U_11
_atom_site_aniso_U_22
_atom_site_aniso_U_33
_atom_site_aniso_U_23
_atom_site_aniso_U_13
_atom_site_aniso_U_12
Pb1 0.02521(18) 0.02108(17) 0.02300(18) -0.00111(14) 0.00391(13) -0.00205(13)
Pb2 0.02074(17) 0.02584(18) 0.02526(18) 0.00067(14) 0.00339(13) -0.00280(13)
Cl4 0.0258(10) 0.0223(11) 0.0274(11) 0.0012(9) 0.0051(9) -0.0045(9)
Cl2 0.0324(12) 0.0411(14) 0.0304(12) -0.0083(11) 0.0070(10) -0.0104(10)
Cl3 0.0334(12) 0.0366(13) 0.0318(12) -0.0050(10) 0.0073(10) -0.0061(10)
Cl1 0.0275(12) 0.0368(13) 0.0287(12) -0.0018(10) 0.0044(9) -0.0041(10)
O1 0.030(4) 0.051(4) 0.027(4) 0.001(3) -0.005(3) -0.005(3)
O2 0.060(5) 0.035(4) 0.026(4) 0.015(3) 0.019(3) 0.017(3)
O15 0.055(4) 0.019(3) 0.040(4) -0.002(3) 0.030(3) 0.005(3)
O7 0.047(4) 0.058(5) 0.035(4) 0.011(4) 0.010(3) -0.004(4)
O3 0.031(4) 0.092(7) 0.037(4) -0.019(4) 0.003(3) 0.005(4)
O8 0.089(6) 0.047(5) 0.032(4) -0.002(4) 0.029(4) 0.004(4)
O16 0.056(5) 0.032(4) 0.039(4) -0.007(3) 0.014(3) -0.011(3)
O17 0.031(4) 0.059(5) 0.058(5) 0.004(4) 0.003(4) -0.018(4)
O18 0.051(5) 0.033(4) 0.058(5) 0.026(4) 0.014(4) 0.009(3)
N1 0.026(4) 0.025(4) 0.020(4) -0.002(3) 0.005(3) -0.005(3)
N2 0.021(4) 0.024(4) 0.026(4) 0.000(3) 0.008(3) -0.003(3)
N3 0.029(4) 0.024(4) 0.030(4) -0.004(3) 0.007(3) -0.005(3)
N4 0.031(4) 0.039(5) 0.026(4) 0.006(4) 0.004(3) 0.003(4)
O11 0.102(7) 0.047(5) 0.034(4) 0.002(4) 0.035(5) 0.002(5)
O9 0.037(4) 0.059(5) 0.073(6) 0.004(5) 0.004(4) 0.007(4)
N5 0.029(4) 0.022(4) 0.040(5) 0.000(4) -0.001(4) -0.002(3)
N6 0.032(4) 0.022(4) 0.017(4) -0.003(3) 0.010(3) -0.002(3)
N7 0.033(4) 0.033(5) 0.030(4) 0.001(4) 0.011(4) -0.011(4)
N8 0.032(5) 0.044(5) 0.030(4) -0.002(4) 0.004(4) -0.010(4)
O4 0.029(4) 0.133(9) 0.068(6) 0.006(6) 0.007(4) 0.021(5)
O10 0.052(5) 0.067(6) 0.066(6) -0.021(5) 0.001(4) -0.024(4)
O6 0.079(6) 0.095(7) 0.041(5) 0.022(5) 0.017(5) -0.015(6)
C1 0.033(5) 0.028(5) 0.030(5) 0.001(4) 0.004(4) -0.005(4)
C2 0.039(6) 0.033(5) 0.039(6) -0.007(5) 0.013(5) -0.015(5)
C3 0.024(5) 0.044(6) 0.030(5) -0.009(5) 0.005(4) -0.011(4)
C4 0.021(5) 0.042(6) 0.040(6) 0.002(5) 0.002(4) -0.003(4)
C5 0.030(5) 0.028(5) 0.023(5) -0.002(4) 0.012(4) 0.000(4)
C6 0.028(5) 0.036(5) 0.019(4) 0.000(4) 0.011(4) 0.002(4)
C7 0.023(5) 0.041(6) 0.037(6) -0.001(5) 0.009(4) 0.004(4)
C8 0.043(6) 0.023(5) 0.042(6) 0.008(4) 0.020(5) 0.008(4)
C9 0.043(6) 0.029(5) 0.029(5) 0.001(4) 0.019(4) 0.004(4)
C10 0.056(7) 0.023(5) 0.038(6) -0.002(4) 0.023(5) 0.001(5)
C11 0.064(7) 0.023(5) 0.049(6) -0.006(5) 0.037(6) -0.006(5)
C12 0.043(6) 0.033(5) 0.018(5) 0.001(4) 0.013(4) -0.009(4)
C13 0.031(5) 0.028(5) 0.025(5) -0.001(4) 0.010(4) -0.010(4)
C14 0.040(5) 0.023(5) 0.014(4) -0.003(3) 0.017(4) -0.003(4)
C15 0.050(7) 0.042(6) 0.041(6) -0.017(5) 0.024(5) -0.025(5)
C16 0.041(6) 0.044(6) 0.039(6) -0.009(5) 0.014(5) -0.021(5)
C17 0.035(5) 0.039(6) 0.028(5) -0.001(4) 0.012(4) -0.016(5)
C18 0.031(5) 0.045(6) 0.021(5) 0.003(4) 0.005(4) -0.010(4)
C19 0.032(6) 0.070(8) 0.027(5) 0.002(5) 0.008(4) -0.016(5)
C20 0.022(5) 0.089(10) 0.041(6) 0.002(7) 0.002(5) -0.008(6)
C21 0.038(6) 0.072(9) 0.035(6) 0.005(6) 0.015(5) 0.018(6)
C22 0.036(6) 0.051(7) 0.028(5) -0.005(5) 0.003(4) 0.002(5)
O12 0.086(7) 0.080(7) 0.057(6) -0.034(5) 0.017(5) -0.048(6)
O13 0.124(8) 0.054(5) 0.052(5) 0.020(4) 0.054(6) 0.039(5)
O5 0.077(7) 0.044(6) 0.124(10) -0.017(6) 0.031(6) -0.021(5)
C23 0.040(6) 0.028(6) 0.051(7) 0.001(5) 0.001(5) 0.008(5)
C24 0.035(5) 0.018(5) 0.040(6) -0.004(4) 0.000(4) -0.005(4)
C25 0.027(5) 0.034(5) 0.021(5) -0.004(4) -0.002(4) -0.004(4)
C26 0.024(5) 0.033(5) 0.027(5) 0.004(4) 0.004(4) 0.003(4)
C27 0.023(4) 0.031(5) 0.016(4) 0.000(4) 0.004(3) 0.006(4)
C28 0.032(5) 0.026(5) 0.022(5) 0.001(4) 0.009(4) 0.006(4)
C29 0.035(5) 0.030(5) 0.029(5) 0.006(4) 0.012(4) 0.007(4)
C30 0.040(6) 0.040(6) 0.027(5) 0.009(4) 0.013(4) 0.017(5)
C31 0.050(6) 0.027(5) 0.021(5) 0.000(4) 0.023(4) 0.006(4)
C32 0.060(7) 0.027(6) 0.051(7) -0.001(5) 0.035(6) 0.006(5)
C33 0.065(8) 0.028(6) 0.058(7) -0.004(5) 0.039(6) -0.008(5)
C34 0.055(7) 0.034(6) 0.039(6) -0.006(5) 0.025(5) -0.007(5)
C35 0.037(5) 0.032(5) 0.023(5) -0.006(4) 0.014(4) -0.014(4)
C36 0.036(5) 0.032(5) 0.014(4) -0.004(4) 0.010(4) -0.003(4)
C37 0.064(8) 0.026(6) 0.047(7) -0.009(5) 0.017(6) -0.028(5)
C38 0.042(6) 0.046(7) 0.031(5) -0.010(5) 0.008(5) -0.022(5)
C39 0.038(6) 0.038(6) 0.027(5) -0.003(4) 0.007(4) -0.022(5)
C40 0.036(5) 0.042(6) 0.015(4) 0.002(4) 0.006(4) -0.010(5)
C41 0.033(6) 0.062(8) 0.031(6) -0.006(5) 0.005(4) -0.027(5)
C42 0.035(6) 0.077(9) 0.028(6) -0.004(6) 0.005(5) -0.014(6)
C43 0.035(6) 0.071(8) 0.025(5) -0.008(5) 0.011(4) 0.001(5)
C44 0.024(5) 0.055(7) 0.028(5) -0.004(5) 0.002(4) -0.004(5)
O14 0.038(5) 0.106(9) 0.119(9) 0.012(7) 0.011(5) 0.007(5)

loop_
_atom_type_symbol
_atom_type_description
_atom_type_scat_dispersion_real
_atom_type_scat_dispersion_imag
_atom_type_scat_source
C C 0.0033 0.0016 'International Tables Vol C Tables 4.2.6.8 and 6.1.1.4'
H H 0.0000 0.0000 'International Tables Vol C Tables 4.2.6.8 and 6.1.1.4'
N N 0.0061 0.0033 'International Tables Vol C Tables 4.2.6.8 and 6.1.1.4'
O O 0.0106 0.0060 'International Tables Vol C Tables 4.2.6.8 and 6.1.1.4'
Cl Cl 0.1484 0.1585 'International Tables Vol C Tables 4.2.6.8 and 6.1.1.4'
Pb Pb -3.3944 10.1111 'International Tables Vol C Tables 4.2.6.8 and 6.1.1.4'

loop_
_geom_angle_atom_site_label_1
_geom_angle_atom_site_label_2
_geom_angle_atom_site_label_3
_geom_angle
O1 Pb1 N3 86.3(2)
O1 Pb1 N2 83.9(2)
N3 Pb1 N2 65.7(2)
O1 Pb1 N4 74.3(2)
N3 Pb1 N4 63.4(3)
N2 Pb1 N4 125.3(2)
O1 Pb1 N1 74.8(2)
N3 Pb1 N1 126.2(2)
N2 Pb1 N1 62.5(2)
N4 Pb1 N1 146.7(2)
O2 Pb2 N7 81.0(2)
O2 Pb2 N6 75.5(2)
N7 Pb2 N6 66.1(2)
O2 Pb2 O3 147.8(2)
N7 Pb2 O3 78.1(3)
N6 Pb2 O3 73.7(2)
O2 Pb2 N5 82.6(3)
N7 Pb2 N5 127.9(3)
N6 Pb2 N5 62.0(2)
O3 Pb2 N5 91.2(2)
O2 Pb2 N8 85.8(2)
N7 Pb2 N8 63.1(3)
N6 Pb2 N8 127.8(3)
O3 Pb2 N8 105.9(2)
N5 Pb2 N8 161.9(3)
O16 Cl4 O17 109.9(5)
O16 Cl4 O15 109.6(4)
O17 Cl4 O15 109.9(5)
O16 Cl4 O18 109.1(5)
O17 Cl4 O18 109.3(5)
O15 Cl4 O18 109.0(4)
O10 Cl2 O9 108.7(5)
O10 Cl2 O8 110.9(5)
O9 Cl2 O8 109.7(5)
O10 Cl2 O7 109.2(5)
O9 Cl2 O7 109.7(5)
O8 Cl2 O7 108.6(5)
O14 Cl3 O12 107.9(7)
O14 Cl3 O13 109.9(6)
O12 Cl3 O13 109.8(6)
O14 Cl3 O11 110.3(7)
O12 Cl3 O11 109.1(5)
O13 Cl3 O11 109.8(5)
O4 Cl1 O6 114.6(6)
O4 Cl1 O5 108.7(7)
O6 Cl1 O5 108.4(7)
O4 Cl1 O3 108.6(5)
O6 Cl1 O3 109.0(5)
O5 Cl1 O3 107.3(6)
Cl1 O3 Pb2 122.4(4)
C1 N1 C5 118.6(8)
C1 N1 Pb1 122.5(6)
C5 N1 Pb1 118.6(6)
C6 N2 C14 119.1(8)
C6 N2 Pb1 123.8(6)
C14 N2 Pb1 115.7(6)
C17 N3 C13 117.8(8)
C17 N3 Pb1 121.5(6)
C13 N3 Pb1 118.5(6)
C22 N4 C18 119.7(9)
C22 N4 Pb1 122.0(7)
C18 N4 Pb1 117.4(6)
C23 N5 C27 118.3(8)
C23 N5 Pb2 120.6(6)
C27 N5 Pb2 120.8(6)
C28 N6 C36 118.8(8)
C28 N6 Pb2 123.7(6)
C36 N6 Pb2 117.4(6)
C35 N7 C39 120.3(8)
C35 N7 Pb2 117.6(6)
C39 N7 Pb2 121.8(7)
C44 N8 C40 119.8(9)
C44 N8 Pb2 120.8(6)
C40 N8 Pb2 117.7(7)
N1 C1 C2 123.9(9)
C3 C2 C1 117.0(9)
C4 C3 C2 119.8(9)
C3 C4 C5 119.9(9)
N1 C5 C4 120.8(9)
N1 C5 C6 116.3(8)
C4 C5 C6 122.9(9)
N2 C6 C7 122.8(9)
N2 C6 C5 116.8(8)
C7 C6 C5 120.4(8)
C8 C7 C6 117.9(9)
C7 C8 C9 121.5(9)
C8 C9 C14 117.0(9)
C8 C9 C10 124.5(9)
C14 C9 C10 118.4(9)
C11 C10 C9 121.1(10)
C10 C11 C12 121.5(9)
C15 C12 C13 117.3(10)
C15 C12 C11 122.5(10)
C13 C12 C11 120.1(9)
N3 C13 C12 123.8(8)
N3 C13 C14 116.6(8)
C12 C13 C14 119.5(9)
N2 C14 C9 121.7(8)
N2 C14 C13 119.1(8)
C9 C14 C13 119.2(8)
C16 C15 C12 120.7(10)
C15 C16 C17 117.9(10)
N3 C17 C16 122.4(10)
N3 C17 C18 116.2(8)
C16 C17 C18 121.4(9)
N4 C18 C19 120.7(10)
N4 C18 C17 116.4(8)
C19 C18 C17 122.8(9)
C20 C19 C18 119.3(11)
C19 C20 C21 120.0(10)
C20 C21 C22 117.8(11)
N4 C22 C21 122.4(11)
N5 C23 C24 123.9(9)
C25 C24 C23 116.4(9)
C26 C25 C24 121.0(9)
C25 C26 C27 119.2(9)
N5 C27 C26 121.3(9)
N5 C27 C28 116.3(8)
C26 C27 C28 122.4(8)
N6 C28 C29 121.1(9)
N6 C28 C27 117.0(8)
C29 C28 C27 121.9(8)
C30 C29 C28 120.2(9)
C29 C30 C31 119.9(9)
C36 C31 C30 117.5(9)
C36 C31 C32 120.8(10)
C30 C31 C32 121.7(9)
C33 C32 C31 119.7(10)
C32 C33 C34 121.8(10)
C37 C34 C35 117.1(10)
C37 C34 C33 122.1(10)
C35 C34 C33 120.8(10)
N7 C35 C34 122.4(9)
N7 C35 C36 120.7(8)
C34 C35 C36 116.9(9)
N6 C36 C31 122.6(9)
N6 C36 C35 117.4(8)
C31 C36 C35 120.0(9)
C38 C37 C34 118.8(9)
C37 C38 C39 122.3(10)
N7 C39 C38 119.2(10)
N7 C39 C40 117.7(8)
C38 C39 C40 123.1(9)
N8 C40 C41 120.9(10)
N8 C40 C39 117.4(8)
C41 C40 C39 121.7(10)
C42 C41 C40 118.5(10)
C43 C42 C41 120.1(10)
C42 C43 C44 118.3(11)
N8 C44 C43 122.3(11)

loop_
_geom_bond_atom_site_label_1
_geom_bond_atom_site_label_2
_geom_bond_distance
Pb1 O1 2.382(7)
Pb1 N3 2.487(7)
Pb1 N2 2.522(7)
Pb1 N4 2.621(8)
Pb1 N1 2.661(7)
Pb2 O2 2.477(6)
Pb2 N7 2.533(8)
Pb2 N6 2.560(7)
Pb2 O3 2.642(7)
Pb2 N5 2.644(8)
Pb2 N8 2.657(8)
Cl4 O16 1.428(7)
Cl4 O17 1.430(7)
Cl4 O15 1.440(6)
Cl4 O18 1.450(7)
Cl2 O10 1.419(8)
Cl2 O9 1.427(8)
Cl2 O8 1.438(7)
Cl2 O7 1.447(8)
Cl3 O14 1.412(9)
Cl3 O12 1.424(8)
Cl3 O13 1.433(8)
Cl3 O11 1.440(7)
Cl1 O4 1.404(8)
Cl1 O6 1.406(8)
Cl1 O5 1.407(9)
Cl1 O3 1.437(8)
N1 C1 1.333(11)
N1 C5 1.349(11)
N2 C6 1.325(11)
N2 C14 1.363(11)
N3 C17 1.337(12)
N3 C13 1.347(12)
N4 C22 1.326(13)
N4 C18 1.333(12)
N5 C23 1.330(13)
N5 C27 1.342(11)
N6 C28 1.337(12)
N6 C36 1.370(11)
N7 C35 1.338(13)
N7 C39 1.356(12)
N8 C44 1.327(13)
N8 C40 1.344(13)
C1 C2 1.399(13)
C2 C3 1.389(14)
C3 C4 1.370(14)
C4 C5 1.403(13)
C5 C6 1.495(13)
C6 C7 1.414(13)
C7 C8 1.371(14)
C8 C9 1.383(14)
C9 C14 1.429(13)
C9 C10 1.443(14)
C10 C11 1.346(15)
C11 C12 1.420(15)
C12 C15 1.384(14)
C12 C13 1.392(13)
C13 C14 1.451(13)
C15 C16 1.377(16)
C16 C17 1.419(14)
C17 C18 1.502(15)
C18 C19 1.405(14)
C19 C20 1.365(17)
C20 C21 1.371(17)
C21 C22 1.401(15)
C23 C24 1.402(14)
C24 C25 1.378(13)
C25 C26 1.355(13)
C26 C27 1.400(12)
C27 C28 1.479(13)
C28 C29 1.408(13)
C29 C30 1.352(14)
C30 C31 1.408(14)
C31 C36 1.388(13)
C31 C32 1.457(14)
C32 C33 1.325(16)
C33 C34 1.435(16)
C34 C37 1.414(15)
C34 C35 1.428(14)
C35 C36 1.463(13)
C37 C38 1.352(16)
C38 C39 1.409(14)
C39 C40 1.468(15)
C40 C41 1.403(13)
C41 C42 1.378(17)
C42 C43 1.372(16)
C43 C44 1.390(14)
